data_1519036
loop_
_publ_author_name
'Hannerz, H.'
'Svensson, G.'
'Esmaeilzadeh, S.'
'Grins, J.'

_publ_section_title
;
 Structure and magnetic susceptibility of MnNb3O6
;
_journal_name_full 'Solid State Sciences'
_journal_page_first 567
_journal_page_last 575
_journal_volume 1
_journal_year 1999
_chemical_formula_sum 'Mn Nb3 O6'
_chemical_formula_weight 429.67
_space_group_IT_number 71
_symmetry_cell_setting orthorhombic
_symmetry_Int_Tables_number 71
_symmetry_space_group_name_Hall '-I 2 2'
_symmetry_space_group_name_H-M 'I m m m'
_cell_angle_alpha 90
_cell_angle_beta 90
_cell_angle_gamma 90
_cell_formula_units_Z 4
_cell_length_a 7.1057(5)
_cell_length_b 10.1420(6)
_cell_length_c 6.5341(5)
_cell_volume 470.89(6)
_diffrn_ambient_temperature 298
_diffrn_radiation_probe x-ray
_diffrn_radiation_type MoK\a
_diffrn_radiation_wavelength 0.71069
_exptl_absorpt_coefficient_mu 0.9688
_exptl_crystal_density_diffrn 6.061
_exptl_crystal_F_000 784
_refine_ls_goodness_of_fit_ref 2.15
_refine_ls_number_parameters 32
_refine_ls_number_reflns 329
_refine_ls_R_factor_gt 0.0148
_refine_ls_wR_factor_gt 0.0145
_cod_data_source_file SSS-1999-1-567-575.cif
_cod_data_source_block MnNb3O6
_cod_database_code 1519036

loop_
_symmetry_equiv_pos_site_id
_symmetry_equiv_pos_as_xyz
1 x,y,z
2 -x,-y,z
3 x,-y,-z
4 -x,y,-z
5 -x,-y,-z
6 x,y,-z
7 -x,y,z
8 x,-y,z
9 1/2+x,1/2+y,1/2+z
10 1/2-x,1/2-y,1/2+z
11 1/2+x,1/2-y,1/2-z
12 1/2-x,1/2+y,1/2-z
13 1/2-x,1/2-y,1/2-z
14 1/2+x,1/2+y,1/2-z
15 1/2-x,1/2+y,1/2+z
16 1/2+x,1/2-y,1/2+z

loop_
_atom_site_aniso_label
_atom_site_aniso_U_11
_atom_site_aniso_U_22
_atom_site_aniso_U_33
_atom_site_aniso_U_23
_atom_site_aniso_U_13
_atom_site_aniso_U_12
Nb1 0.0014(2) 0.0025(1) 0.0013(1) 0.0000 0.0000 0.0000
Nb2 0.0038(2) 0.0047(1) 0.0022(1) 0.0000 0.0000 0.0006(5)
Mn 0.0251(5) 0.0093(3) 0.0063(2) 0.0000 0.0000 0.0000
O1 0.005(2) 0.0080(10) 0.0074(7) 0.0000 0.0000 0.0000
O2 0.006(2) 0.0080(10) 0.0090(10) 0.0000 0.0000 0.0000
O3 0.0069(8) 0.0081(6) 0.0040(5) 0.0008(5) -0.0006(5) -0.0038(6)

loop_
_atom_site_label
_atom_site_type_symbol
_atom_site_thermal_displace_type
_atom_site_fract_x
_atom_site_fract_y
_atom_site_fract_z
_atom_site_occupancy
_atom_site_U_iso_or_equiv
_atom_site_calc_flag
_atom_site_refinement_flags
_atom_site_disorder_assembly
_atom_site_disorder_group
Nb1 Nb Uani 0.00000 0.50000 0.29980(4) 1.000 0.0017(1) . . . .
Nb2 Nb Uani 0.22391(4) 0.27614(2) 0.50000 1.000 0.0036(1) . . . .
Mn Mn Uani 0.50000 0.50000 0.24520(10) 1.000 0.0136(2) . . . .
O1 O Uani 0.50000 0.6463(3) 0.50000 1.000 0.0068(8) . . . .
O2 O Uani 0.50000 0.6521(3) 0.00000 1.000 0.0077(8) . . . .
O3 O Uani 0.8057(2) 0.36580(10) 0.2232(2) 1.000 0.0063(4) . . . .

loop_
_atom_type_symbol
_atom_type_description
_atom_type_scat_dispersion_real
_atom_type_scat_dispersion_imag
_atom_type_scat_source
Mn Mn 0.3368 0.7283 ' International Tables Vol C Tables 4.2.6.8 and 6.1.1.4'
Nb Nb -2.0727 0.6215 ' International Tables Vol C Tables 4.2.6.8 and 6.1.1.4'
O O 0.0106 0.0060 ' International Tables Vol C Tables 4.2.6.8 and 6.1.1.4'

loop_
_geom_angle_atom_site_label_1
_geom_angle_atom_site_label_2
_geom_angle_atom_site_label_3
_geom_angle
_geom_angle_site_symmetry_1
_geom_angle_site_symmetry_2
_geom_angle_site_symmetry_3
_geom_angle_publ_flag
O3 Nb1 O3 151.05(5) 1_455 . 2_665 yes
Nb1 Nb1 O3 104.48(4) 3_566 . 1_455 yes
O3 Nb1 O3 87.19(5) 1_455 . 7_655 yes
O3 Nb1 O3 85.65(5) 1_455 . 8_465 yes
Nb1 Nb1 O3 104.48(4) 3_566 . 2_665 yes
O3 Nb1 O3 85.65(5) 2_665 . 7_655 yes
O3 Nb1 O3 87.19(5) 2_665 . 8_465 yes
Nb1 Nb1 O3 104.48(4) 3_566 . 7_655 yes
Nb1 Nb1 O3 104.48(4) 3_566 . 8_465 yes
O3 Nb1 O3 151.05(5) 7_655 . 8_465 yes
O1 Nb2 O3 85.97(5) 2_665 . 4_656 yes
O1 Nb2 O3 85.97(5) 2_665 . 7_655 yes
O1 Nb2 O2 163.52(10) 2_665 . 9_445 yes
O1 Nb2 O3 89.90(7) 2_665 . 11_455 yes
O3 Nb2 O3 125.41(5) 4_656 . 7_655 yes
O2 Nb2 O3 101.30(5) 9_445 . 4_656 yes
O3 Nb2 O3 159.82(5) 4_656 . 11_455 yes
O2 Nb2 O3 101.30(5) 9_445 . 7_655 yes
O3 Nb2 O3 73.84(5) 7_655 . 11_455 yes
O2 Nb2 O3 78.16(6) 9_445 . 11_455 yes
O1 Mn O2 94.38(8) . . . yes
O1 Mn O3 113.24(4) . . . yes
O1 Mn O1 83.42(9) . . 2_665 yes
O1 Mn O2 177.79(8) . . 2_665 yes
O1 Mn O3 71.89(4) . . 2_665 yes
O1 Mn O3 113.24(4) . . 7_655 yes
O1 Mn O3 71.89(4) . . 8_565 yes
O2 Mn O3 109.11(4) . . . yes
O1 Mn O2 177.79(8) 2_665 . . yes
O2 Mn O2 87.83(8) . . 2_665 yes
O2 Mn O3 65.92(4) . . 2_665 yes
O2 Mn O3 109.11(4) . . 7_655 yes
O2 Mn O3 65.92(4) . . 8_565 yes
O1 Mn O3 71.89(4) 2_665 . . yes
O2 Mn O3 65.92(4) 2_665 . . yes
O3 Mn O3 173.58(5) . . 2_665 yes
O3 Mn O3 115.57(4) . . 7_655 yes
O3 Mn O3 64.03(4) . . 8_565 yes
O1 Mn O2 94.38(8) 2_665 . 2_665 yes
O1 Mn O3 113.24(4) 2_665 . 2_665 yes
O1 Mn O3 71.89(4) 2_665 . 7_655 yes
O1 Mn O3 113.24(4) 2_665 . 8_565 yes
O2 Mn O3 109.11(4) 2_665 . 2_665 yes
O2 Mn O3 65.92(4) 2_665 . 7_655 yes
O2 Mn O3 109.11(4) 2_665 . 8_565 yes
O3 Mn O3 64.03(4) 2_665 . 7_655 yes
O3 Mn O3 115.57(4) 2_665 . 8_565 yes
O3 Mn O3 173.58(5) 7_655 . 8_565 yes
Nb2 O1 Mn 104.34(3) 2_665 . . yes
Nb2 O1 Mn 104.34(3) 3_566 . . yes
Mn O1 Mn 96.58(12) . . 3_566 yes
Nb2 O1 Nb2 136.30(15) 2_665 . 3_566 yes
Nb2 O1 Mn 104.34(3) 2_665 . 3_566 yes
Nb2 O1 Mn 104.34(3) 3_566 . 3_566 yes
Mn O2 Mn 92.17(11) . . 3_565 yes
Nb2 O2 Mn 115.48(1) 9_554 . . yes
Nb2 O2 Mn 115.48(1) 12_555 . . yes
Nb2 O2 Mn 115.48(1) 9_554 . 3_565 yes
Nb2 O2 Mn 115.48(1) 12_555 . 3_565 yes
Nb2 O2 Nb2 103.33(14) 9_554 . 12_555 yes
Nb1 O3 Mn 102.07(4) 1_655 . . yes
Nb2 O3 Mn 95.72(5) 4_656 . . yes
Nb2 O3 Mn 99.54(5) 11_555 . . yes
Nb1 O3 Nb2 98.79(6) 1_655 . 4_656 yes
Nb1 O3 Nb2 144.95(7) 1_655 . 11_555 yes
Nb2 O3 Nb2 106.16(5) 4_656 . 11_555 yes

loop_
_geom_bond_atom_site_label_1
_geom_bond_atom_site_label_2
_geom_bond_distance
_geom_bond_site_symmetry_1
_geom_bond_site_symmetry_2
_geom_bond_publ_flag
Nb1 O3 2.0023(13) . 1_455 yes
Nb1 O3 2.0023(13) . 2_665 yes
Nb1 Nb1 2.6163(4) . 3_566 yes
Nb1 O3 2.0023(13) . 7_655 yes
Nb1 O3 2.0023(13) . 8_465 yes
Nb2 O1 2.1136(12) . 2_665 yes
Nb2 O3 2.0353(13) . 4_656 yes
Nb2 O3 2.0353(13) . 7_655 yes
Nb2 O2 2.0283(19) . 9_445 yes
Nb2 O3 2.1300(12) . 11_455 yes
Mn O1 2.230(2) . . yes
Mn O2 2.224(2) . . yes
Mn O3 2.5674(13) . . yes
Mn O1 2.230(2) . 2_665 yes
Mn O2 2.224(2) . 2_665 yes
Mn O3 2.5674(13) . 2_665 yes
Mn O3 2.5674(13) . 7_655 yes
Mn O3 2.5674(13) . 8_565 yes

loop_
_geom_torsion_atom_site_label_1
_geom_torsion_atom_site_label_2
_geom_torsion_atom_site_label_3
_geom_torsion_atom_site_label_4
_geom_torsion
_geom_torsion_site_symmetry_1
_geom_torsion_site_symmetry_2
_geom_torsion_site_symmetry_3
_geom_torsion_site_symmetry_4
_geom_torsion_publ_flag
O3 Mn O3 Nb1 169.56(5) . . 7_655 . no
O3 Mn O3 Nb2 69.28(6) . . 7_655 . no
